data_2209418
loop_
_publ_author_name
'\,Serife P\?inar'
'Mehmet Akkurt'
'Hasan K\"u\,c\"ukbay'
'Ersin Orhan'
'Orhan B\"uy\"ukg\"ung\"or'

_publ_section_title Bis[1-(but-2-enyl)-5-nitro-1<i>H</i>-benzimidazole-\k<i>N</i>^3^]dichlorocobalt(II)
_journal_coeditor_code BT2112
_journal_issue 7
_journal_name_full 'Acta Crystallographica Section E'
_journal_page_first m1663
_journal_page_last m1665
_journal_paper_doi 10.1107/S160053680602352X
_journal_volume 62
_journal_year 2006
_chemical_formula_iupac '[Co Cl2 (C11 H11 N3 O2)2]'
_chemical_formula_moiety 'C22 H22 Cl2 Co N6 O4'
_chemical_formula_sum 'C22 H22 Cl2 Co N6 O4'
_chemical_formula_weight 564.29
_chemical_name_systematic
;
Bis[1-(but-2-enyl)-5-nitro-1H-benzimidazole-\kN^3^]dichlorocobalt(II)
;
_space_group_IT_number 15
_symmetry_cell_setting monoclinic
_symmetry_space_group_name_Hall '-C 2yc'
_symmetry_space_group_name_H-M 'C 1 2/c 1'
_atom_sites_solution_hydrogens geom
_atom_sites_solution_primary direct
_atom_sites_solution_secondary difmap
_cell_angle_alpha 90
_cell_angle_beta 114.736(5)
_cell_angle_gamma 90
_cell_formula_units_Z 4
_cell_length_a 15.9533(11)
_cell_length_b 11.4385(6)
_cell_length_c 15.4545(10)
_cell_measurement_reflns_used 33960
_cell_measurement_temperature 296
_cell_measurement_theta_max 28.01
_cell_measurement_theta_min 2.27
_cell_volume 2561.4(3)
_computing_cell_refinement X-AREA
_computing_data_collection 'X-AREA (Stoe & Cie, 2002)'
_computing_data_reduction 'X-RED32 (Stoe & Cie, 2002)'
_computing_molecular_graphics 'ORTEP-3 for Windows (Farrugia, 1997)'
_computing_publication_material 'WinGX (Farrugia, 1999)'
_computing_structure_refinement 'SHELXL97 (Sheldrick, 1997)'
_computing_structure_solution 'SHELXS97 (Sheldrick, 1997)'
_diffrn_ambient_temperature 296
_diffrn_detector_area_resol_mean 6.67
_diffrn_measured_fraction_theta_full 0.948
_diffrn_measured_fraction_theta_max 0.948
_diffrn_measurement_device '2-circle goniometer'
_diffrn_measurement_device_type 'Stoe IPDS-II'
_diffrn_measurement_method \w
_diffrn_radiation_monochromator 'plane graphite'
_diffrn_radiation_type 'Mo K\a'
_diffrn_radiation_wavelength 0.71073
_diffrn_reflns_av_R_equivalents 0.0686
_diffrn_reflns_av_sigmaI/netI 0.0308
_diffrn_reflns_limit_h_max 20
_diffrn_reflns_limit_h_min -20
_diffrn_reflns_limit_k_max 15
_diffrn_reflns_limit_k_min -15
_diffrn_reflns_limit_l_max 20
_diffrn_reflns_limit_l_min -20
_diffrn_reflns_number 21773
_diffrn_reflns_reduction_process
;
;
_diffrn_reflns_theta_full 27.85
_diffrn_reflns_theta_max 27.85
_diffrn_reflns_theta_min 2.27
_diffrn_standards_number 0
_exptl_absorpt_coefficient_mu 0.918
_exptl_absorpt_correction_T_max 0.722
_exptl_absorpt_correction_T_min 0.600
_exptl_absorpt_correction_type integration
_exptl_absorpt_process_details '(X-RED32; Stoe & Cie, 2002)'
_exptl_crystal_colour violet
_exptl_crystal_density_diffrn 1.463
_exptl_crystal_density_method 'Not Measured'
_exptl_crystal_description prism
_exptl_crystal_F_000 1156
_exptl_crystal_size_max 0.620
_exptl_crystal_size_mid 0.470
_exptl_crystal_size_min 0.380
_refine_diff_density_max 0.496
_refine_diff_density_min -0.338
_refine_ls_extinction_coef 0.0010(4)
_refine_ls_extinction_expression FC^*^=KFC[1+0.001XFC^2^\L^3^/sin(2\Q)]^-1/4^
_refine_ls_extinction_method SHELXL97
_refine_ls_goodness_of_fit_ref 1.033
_refine_ls_hydrogen_treatment constr
_refine_ls_matrix_type full
_refine_ls_number_parameters 160
_refine_ls_number_reflns 2882
_refine_ls_number_restraints 0
_refine_ls_restrained_S_all 1.033
_refine_ls_R_factor_all 0.0561
_refine_ls_R_factor_gt 0.0429
_refine_ls_shift/su_max 0.000
_refine_ls_shift/su_mean 0.000
_refine_ls_structure_factor_coef Fsqd
_refine_ls_weighting_details 'calc w=1/[\s^2^(Fo^2^)+(0.0636P)^2^+1.122P] where P=(Fo^2^+2Fc^2^)/3'
_refine_ls_weighting_scheme calc
_refine_ls_wR_factor_gt 0.1068
_refine_ls_wR_factor_ref 0.1136
_reflns_number_gt 2297
_reflns_number_total 2882
_reflns_threshold_expression I>2\s(I)
_cod_data_source_file bt2112.cif
_cod_data_source_block I
_cod_original_sg_symbol_H-M 'C 2/c'
_cod_database_code 2209418
_cod_database_fobs_code 2209418

loop_
_symmetry_equiv_pos_site_id
_symmetry_equiv_pos_as_xyz
1 x,y,z
2 -x,y,1/2-z
3 -x,-y,-z
4 x,-y,1/2+z
5 1/2+x,1/2+y,z
6 1/2-x,1/2+y,1/2-z
7 1/2-x,1/2-y,-z
8 1/2+x,1/2-y,1/2+z

loop_
_atom_site_aniso_label
_atom_site_aniso_U_11
_atom_site_aniso_U_22
_atom_site_aniso_U_33
_atom_site_aniso_U_12
_atom_site_aniso_U_13
_atom_site_aniso_U_23
Co1 0.0508(3) 0.0394(2) 0.0533(3) 0.0000 0.0272(2) 0.0000
Cl1 0.0694(4) 0.0642(4) 0.0481(4) 0.0284(3) 0.0254(3) 0.0092(2)
O1 0.0908(16) 0.0681(13) 0.112(2) -0.0349(12) 0.0495(15) -0.0199(14)
O2 0.136(3) 0.114(2) 0.244(5) -0.063(2) 0.150(4) -0.048(3)
N1 0.0459(9) 0.0389(9) 0.0576(11) -0.0017(7) 0.0279(8) -0.0003(8)
N2 0.0443(9) 0.0368(8) 0.0513(10) -0.0028(7) 0.0214(8) -0.0001(7)
N3 0.0636(15) 0.0662(15) 0.102(2) -0.0201(11) 0.0455(15) -0.0009(14)
C1 0.0403(10) 0.0386(10) 0.0491(12) 0.0017(8) 0.0199(9) 0.0050(8)
C2 0.0449(11) 0.0411(10) 0.0558(13) -0.0032(8) 0.0215(10) 0.0017(9)
C3 0.0467(12) 0.0504(12) 0.0678(15) -0.0110(9) 0.0267(11) 0.0014(11)
C4 0.0566(14) 0.0682(16) 0.0823(19) -0.0068(12) 0.0444(14) -0.0031(14)
C5 0.0525(13) 0.0531(13) 0.0667(15) -0.0013(10) 0.0329(12) -0.0061(11)
C6 0.0428(10) 0.0397(10) 0.0491(12) 0.0012(8) 0.0201(9) 0.0033(8)
C7 0.0444(11) 0.0418(10) 0.0590(14) -0.0038(8) 0.0252(10) 0.0009(9)
C8 0.0555(13) 0.0434(11) 0.0533(14) -0.0071(9) 0.0215(11) -0.0061(9)
C9 0.0820(19) 0.0470(14) 0.0711(19) 0.0020(13) 0.0142(15) -0.0061(12)
C10 0.134(3) 0.0503(17) 0.088(3) -0.0097(18) 0.022(2) 0.0012(16)
C11 0.255(8) 0.050(2) 0.122(4) 0.010(3) -0.028(5) 0.007(2)

loop_
_atom_site_type_symbol
_atom_site_label
_atom_site_fract_x
_atom_site_fract_y
_atom_site_fract_z
_atom_site_U_iso_or_equiv
_atom_site_thermal_displace_type
_atom_site_calc_flag
_atom_site_refinement_flags
_atom_site_occupancy
Co Co1 0.00000 0.64594(4) 0.25000 0.0460(2) Uani . . 1.000
Cl Cl1 -0.11978(5) 0.75331(6) 0.14718(5) 0.0603(2) Uani . . 1.000
O O1 0.30755(19) 0.8155(2) 0.1932(2) 0.0879(10) Uani . . 1.000
O O2 0.3580(3) 0.7308(3) 0.1032(4) 0.141(2) Uani . . 1.000
N N1 0.04819(13) 0.53550(16) 0.17823(14) 0.0454(6) Uani . . 1.000
N N2 0.05380(13) 0.38412(16) 0.09071(14) 0.0437(5) Uani . . 1.000
N N3 0.30685(19) 0.7352(2) 0.1425(3) 0.0736(10) Uani . . 1.000
C C1 0.12006(14) 0.55327(18) 0.15094(16) 0.0423(6) Uani . . 1.000
C C2 0.18051(15) 0.64673(19) 0.16830(18) 0.0471(7) Uani . . 1.000
C C3 0.24177(17) 0.6375(2) 0.1269(2) 0.0540(8) Uani . . 1.000
C C4 0.24722(19) 0.5439(3) 0.0730(2) 0.0639(10) Uani . . 1.000
C C5 0.18771(17) 0.4508(2) 0.0565(2) 0.0547(8) Uani . . 1.000
C C6 0.12390(15) 0.45859(19) 0.09595(16) 0.0436(6) Uani . . 1.000
C C7 0.01250(15) 0.43364(19) 0.14107(18) 0.0472(7) Uani . . 1.000
C C8 0.02990(18) 0.2712(2) 0.04043(19) 0.0512(7) Uani . . 1.000
C C9 0.0891(2) 0.1724(2) 0.0941(2) 0.0727(10) Uani . . 1.000
C C10 0.0618(4) 0.0769(3) 0.1138(3) 0.0990(15) Uani . . 1.000
C C11 0.1178(5) -0.0264(4) 0.1601(4) 0.179(3) Uani . . 1.000
H H2 0.17970 0.71070 0.20510 0.0570 Uiso calc R 1.000
H H4 0.29100 0.54370 0.04790 0.0770 Uiso calc R 1.000
H H5 0.19000 0.38640 0.02090 0.0660 Uiso calc R 1.000
H H7 -0.03670 0.39950 0.14910 0.0570 Uiso calc R 1.000
H H8A 0.03440 0.27890 -0.02000 0.0610 Uiso calc R 1.000
H H8B -0.03380 0.25280 0.02680 0.0610 Uiso calc R 1.000
H H9 0.15250 0.18190 0.11520 0.0870 Uiso calc R 1.000
H H10 -0.00120 0.07080 0.09700 0.1190 Uiso calc R 1.000
H H11A 0.07850 -0.08670 0.16560 0.2680 Uiso calc R 1.000
H H11B 0.16270 -0.00530 0.22250 0.2680 Uiso calc R 1.000
H H11C 0.14870 -0.05430 0.12260 0.2680 Uiso calc R 1.000

loop_
_atom_type_symbol
_atom_type_description
_atom_type_scat_dispersion_real
_atom_type_scat_dispersion_imag
_atom_type_scat_source
O O 0.0106 0.0060 'International Tables Vol C Tables 4.2.6.8 and 6.1.1.4'
N N 0.0061 0.0033 'International Tables Vol C Tables 4.2.6.8 and 6.1.1.4'
Co Co 0.3494 0.9721 'International Tables Vol C Tables 4.2.6.8 and 6.1.1.4'
Cl Cl 0.1484 0.1585 'International Tables Vol C Tables 4.2.6.8 and 6.1.1.4'
H H 0.0000 0.0000 'International Tables Vol C Tables 4.2.6.8 and 6.1.1.4'
C C 0.0033 0.0016 'International Tables Vol C Tables 4.2.6.8 and 6.1.1.4'

loop_
_exptl_crystal_face_index_h
_exptl_crystal_face_index_k
_exptl_crystal_face_index_l
_exptl_crystal_face_perp_dist
23 -8 30 0.1246
-2 -1 -27 0.2233
16 -9 -12 0.1436
-9 11 -3 0.2068
14 2 11 0.2581
-16 -5 16 0.4610
9 12 8 0.4060
26 9 0 0.4095
23 -1 -8 0.3100
21 -4 -29 0.2424
19 0 -10 0.3310
27 -28 9 0.2025
-3 24 -8 0.3060
1 -7 9 0.2654
0 -1 16 0.1571
-29 24 -11 0.2570
-27 11 5 0.3051
-8 13 -8 0.2549
-1 5 -1 0.2995

loop_
_geom_angle_atom_site_label_1
_geom_angle_atom_site_label_2
_geom_angle_atom_site_label_3
_geom_angle_site_symmetry_1
_geom_angle_site_symmetry_3
_geom_angle
_geom_angle_publ_flag
Cl1 Co1 N1 . . 110.76(6) yes
Cl1 Co1 Cl1 . 2_555 114.43(3) yes
Cl1 Co1 N1 . 2_555 108.59(6) yes
Cl1 Co1 N1 2_555 . 108.59(6) yes
N1 Co1 N1 . 2_555 103.14(8) yes
Cl1 Co1 N1 2_555 2_555 110.76(6) yes
Co1 N1 C1 . . 128.47(15) yes
Co1 N1 C7 . . 126.44(18) yes
C1 N1 C7 . . 104.9(2) yes
C6 N2 C7 . . 106.77(19) yes
C6 N2 C8 . . 126.6(2) yes
C7 N2 C8 . . 126.6(2) yes
O1 N3 O2 . . 122.4(3) yes
O1 N3 C3 . . 119.9(3) yes
O2 N3 C3 . . 117.7(3) yes
N1 C1 C2 . . 130.3(2) yes
N1 C1 C6 . . 108.9(2) yes
C2 C1 C6 . . 120.8(2) no
C1 C2 C3 . . 114.9(2) no
N3 C3 C2 . . 117.0(2) yes
N3 C3 C4 . . 117.9(3) yes
C2 C3 C4 . . 125.1(3) no
C3 C4 C5 . . 119.9(3) no
C4 C5 C6 . . 116.3(2) no
N2 C6 C1 . . 105.9(2) yes
N2 C6 C5 . . 131.1(2) yes
C1 C6 C5 . . 123.0(2) no
N1 C7 N2 . . 113.6(2) yes
N2 C8 C9 . . 114.2(2) yes
C8 C9 C10 . . 126.3(4) no
C9 C10 C11 . . 127.7(6) no
C1 C2 H2 . . 123.00 no
C3 C2 H2 . . 123.00 no
C3 C4 H4 . . 120.00 no
C5 C4 H4 . . 120.00 no
C4 C5 H5 . . 122.00 no
C6 C5 H5 . . 122.00 no
N1 C7 H7 . . 123.00 no
N2 C7 H7 . . 123.00 no
N2 C8 H8A . . 109.00 no
N2 C8 H8B . . 109.00 no
C9 C8 H8A . . 109.00 no
C9 C8 H8B . . 109.00 no
H8A C8 H8B . . 108.00 no
C8 C9 H9 . . 117.00 no
C10 C9 H9 . . 117.00 no
C9 C10 H10 . . 116.00 no
C11 C10 H10 . . 116.00 no
C10 C11 H11A . . 109.00 no
C10 C11 H11B . . 109.00 no
C10 C11 H11C . . 110.00 no
H11A C11 H11B . . 109.00 no
H11A C11 H11C . . 110.00 no
H11B C11 H11C . . 110.00 no

loop_
_geom_bond_atom_site_label_1
_geom_bond_atom_site_label_2
_geom_bond_site_symmetry_2
_geom_bond_distance
_geom_bond_publ_flag
Co1 Cl1 . 2.2680(8) yes
Co1 N1 . 2.032(2) yes
Co1 Cl1 2_555 2.2680(8) no
Co1 N1 2_555 2.032(2) no
O1 N3 . 1.204(4) yes
O2 N3 . 1.205(7) yes
N1 C1 . 1.392(3) yes
N1 C7 . 1.318(3) yes
N2 C6 . 1.381(3) yes
N2 C7 . 1.338(3) yes
N2 C8 . 1.473(3) yes
N3 C3 . 1.475(4) yes
C1 C2 . 1.389(3) no
C1 C6 . 1.394(3) no
C2 C3 . 1.378(4) no
C3 C4 . 1.381(4) no
C4 C5 . 1.378(4) no
C5 C6 . 1.391(4) no
C8 C9 . 1.484(4) no
C9 C10 . 1.260(5) no
C10 C11 . 1.474(7) no
C2 H2 . 0.9300 no
C4 H4 . 0.9300 no
C5 H5 . 0.9300 no
C7 H7 . 0.9300 no
C8 H8A . 0.9700 no
C8 H8B . 0.9700 no
C9 H9 . 0.9300 no
C10 H10 . 0.9300 no
C11 H11A . 0.9600 no
C11 H11B . 0.9600 no
C11 H11C . 0.9600 no

loop_
_geom_contact_atom_site_label_1
_geom_contact_atom_site_label_2
_geom_contact_distance
_geom_contact_site_symmetry_2
_geom_contact_publ_flag
Co1 H2 3.3000 . no
Co1 H2 3.3000 2_555 no
Cl1 N1 3.495(2) 2_555 no
Cl1 C2 3.587(3) 2_555 no
Cl1 C5 3.591(3) 5_455 no
Cl1 H5 2.8500 3_565 no
Cl1 H8A 2.8500 3_565 no
Cl1 H2 2.8600 2_555 no
O1 C11 3.376(8) 1_565 no
O1 C6 3.393(4) 6_555 no
O1 C7 3.236(4) 6_555 no
O1 N2 3.237(3) 6_555 no
O1 C9 3.416(4) 6_555 no
O2 C7 3.255(5) 5_555 no
O2 C8 3.302(6) 5_555 no
O1 H2 2.4400 . no
O1 H11C 2.7400 1_565 no
O2 H4 2.3900 . no
O2 H7 2.4600 5_555 no
O2 H8B 2.4800 5_555 no
N1 N2 2.222(3) . no
N1 Cl1 3.495(2) 2_555 no
N1 N1 3.184(3) 2_555 no
N2 N1 2.222(3) . no
N2 O1 3.237(3) 6_545 no
C1 C8 3.547(3) 3_565 no
C2 Cl1 3.587(3) 2_555 no
C5 Cl1 3.591(3) 5_545 no
C6 O1 3.393(4) 6_545 no
C7 O2 3.255(5) 5_445 no
C7 C7 3.552(4) 2_555 no
C7 O1 3.236(4) 6_545 no
C8 O2 3.302(6) 5_445 no
C8 C1 3.547(3) 3_565 no
C9 O1 3.416(4) 6_545 no
C11 O1 3.376(8) 1_545 no
C2 H11B 2.9300 6_555 no
C3 H11B 2.7300 6_555 no
C4 H11B 2.9300 6_555 no
C5 H8A 2.9700 . no
C8 H5 3.0000 . no
H2 Co1 3.3000 . no
H2 O1 2.4400 . no
H2 Cl1 2.8600 2_555 no
H4 O2 2.3900 . no
H5 C8 3.0000 . no
H5 Cl1 2.8500 3_565 no
H7 H8B 2.5400 . no
H7 O2 2.4600 5_445 no
H8A C5 2.9700 . no
H8A Cl1 2.8500 3_565 no
H8B H7 2.5400 . no
H8B H10 2.3000 . no
H8B O2 2.4800 5_445 no
H10 H8B 2.3000 . no
H11B C2 2.9300 6_545 no
H11B C3 2.7300 6_545 no
H11B C4 2.9300 6_545 no
H11C O1 2.7400 1_545 no

loop_
_geom_hbond_atom_site_label_D
_geom_hbond_atom_site_label_H
_geom_hbond_atom_site_label_A
_geom_hbond_site_symmetry_A
_geom_hbond_distance_DH
_geom_hbond_distance_HA
_geom_hbond_distance_DA
_geom_hbond_angle_DHA
_geom_hbond_publ_flag
C7 H7 O2 5_445 0.9300 2.4600 3.255(5) 143.00 yes
C8 H8B O2 5_445 0.9700 2.4800 3.302(6) 142.00 yes

loop_
_geom_torsion_atom_site_label_1
_geom_torsion_atom_site_label_2
_geom_torsion_atom_site_label_3
_geom_torsion_atom_site_label_4
_geom_torsion_site_symmetry_1
_geom_torsion
_geom_torsion_publ_flag
Cl1 Co1 N1 C1 . 93.72(19) no
Cl1 Co1 N1 C1 2_555 -32.7(2) no
N1 Co1 N1 C1 2_555 -150.28(19) no
Cl1 Co1 N1 C7 . -80.8(2) no
Cl1 Co1 N1 C7 2_555 152.80(19) no
N1 Co1 N1 C7 2_555 35.3(2) no
Co1 N1 C1 C2 . 3.3(4) no
C7 N1 C1 C2 . 178.7(3) no
Co1 N1 C1 C6 . -174.81(16) no
C7 N1 C1 C6 . 0.6(3) no
C1 N1 C7 N2 . -1.0(3) no
Co1 N1 C7 N2 . 174.57(16) no
C6 N2 C7 N1 . 0.9(3) no
C7 N2 C6 C1 . -0.5(3) no
C7 N2 C6 C5 . -179.5(3) no
C8 N2 C6 C5 . 1.2(4) no
C8 N2 C6 C1 . -179.8(2) no
C6 N2 C8 C9 . 80.8(3) no
C7 N2 C8 C9 . -98.4(3) no
C8 N2 C7 N1 . -179.8(2) no
O1 N3 C3 C2 . 3.4(5) no
O2 N3 C3 C2 . -176.7(4) no
O2 N3 C3 C4 . 3.8(5) no
O1 N3 C3 C4 . -176.1(3) no
N1 C1 C2 C3 . -177.5(2) no
C6 C1 C2 C3 . 0.5(3) no
C2 C1 C6 C5 . 0.7(4) no
N1 C1 C6 N2 . -0.1(3) no
C2 C1 C6 N2 . -178.4(2) no
N1 C1 C6 C5 . 179.1(2) no
C1 C2 C3 N3 . 179.4(3) no
C1 C2 C3 C4 . -1.2(4) no
C2 C3 C4 C5 . 0.7(5) no
N3 C3 C4 C5 . -179.9(3) no
C3 C4 C5 C6 . 0.5(4) no
C4 C5 C6 N2 . 177.6(3) no
C4 C5 C6 C1 . -1.2(4) no
N2 C8 C9 C10 . 125.8(4) no
C8 C9 C10 C11 . 174.7(4) no
